data_4025542
loop_
_publ_author_name
'Pei Nian Liu'
'Li Dang'
'Qing Wei Wang'
'Shu Lei Zhao'
'Fei Xia'
'Yu Jie Ren'
'Xue Qing Gong'
'Jun Qin Chen'

_publ_section_title
;
 Perchloric Acid Catalyzed Homogeneous and Heterogeneous Addition of
 \b-Dicarbonyl Compounds to Alcohols and Alkenes and Investigation of the
 Mechanism
;
_journal_name_full 'Journal of Organic Chemistry'
_journal_page_first 5017
_journal_page_last 5030
_journal_paper_doi 10.1021/jo100517k
_journal_volume 75
_journal_year 2010
_chemical_formula_sum 'C21 H20 O2'
_chemical_formula_weight 304.37
_chemical_name_systematic
; 
 ? 
;
_space_group_IT_number 14
_symmetry_cell_setting monoclinic
_symmetry_space_group_name_Hall '-P 2yn'
_symmetry_space_group_name_H-M 'P 1 21/n 1'
_atom_sites_solution_hydrogens geom
_atom_sites_solution_primary direct
_atom_sites_solution_secondary difmap
_audit_creation_method SHELXL-97
_cell_angle_alpha 90.00
_cell_angle_beta 110.099(4)
_cell_angle_gamma 90.00
_cell_formula_units_Z 4
_cell_length_a 9.2978(18)
_cell_length_b 19.381(4)
_cell_length_c 10.0507(19)
_cell_measurement_reflns_used 3536
_cell_measurement_temperature 294(2)
_cell_measurement_theta_max 27.5
_cell_measurement_theta_min 1
_cell_volume 1700.8(6)
_computing_cell_refinement 'Bruker SMART'
_computing_data_collection 'Bruker SMART'
_computing_data_reduction 'Bruker SHELXTL'
_computing_molecular_graphics 'Bruker SHELXTL'
_computing_publication_material 'Bruker SHELXTL'
_computing_structure_refinement 'SHELXL-97 (Sheldrick, 1997)'
_computing_structure_solution 'SHELXS-97 (Sheldrick, 1990)'
_diffrn_ambient_temperature 294(2)
_diffrn_measured_fraction_theta_full 0.995
_diffrn_measured_fraction_theta_max 0.995
_diffrn_measurement_device_type 'Bruker CCD Area Detector'
_diffrn_measurement_method 'phi and omega scans'
_diffrn_radiation_monochromator graphite
_diffrn_radiation_source 'fine-focus sealed tube'
_diffrn_radiation_type MoK\a
_diffrn_radiation_wavelength 0.71073
_diffrn_reflns_av_R_equivalents 0.1145
_diffrn_reflns_av_sigmaI/netI 0.1250
_diffrn_reflns_limit_h_max 12
_diffrn_reflns_limit_h_min -12
_diffrn_reflns_limit_k_max 25
_diffrn_reflns_limit_k_min -25
_diffrn_reflns_limit_l_max 13
_diffrn_reflns_limit_l_min -13
_diffrn_reflns_number 15666
_diffrn_reflns_theta_full 27.60
_diffrn_reflns_theta_max 27.60
_diffrn_reflns_theta_min 2.10
_exptl_absorpt_coefficient_mu 0.075
_exptl_absorpt_correction_T_max 1.000
_exptl_absorpt_correction_T_min 0.565
_exptl_absorpt_correction_type multi-scan
_exptl_absorpt_process_details 'SAINTPLUS ver 6.45 2003'
_exptl_crystal_colour colorless
_exptl_crystal_density_diffrn 1.189
_exptl_crystal_density_method 'not measured'
_exptl_crystal_description prism
_exptl_crystal_F_000 648
_exptl_crystal_size_max 0.50
_exptl_crystal_size_mid 0.32
_exptl_crystal_size_min 0.24
_refine_diff_density_max 0.596
_refine_diff_density_min -0.319
_refine_diff_density_rms 0.062
_refine_ls_extinction_coef 0.020(5)
_refine_ls_extinction_expression Fc^*^=kFc[1+0.001xFc^2^\l^3^/sin(2\q)]^-1/4^
_refine_ls_extinction_method SHELXL
_refine_ls_goodness_of_fit_ref 1.006
_refine_ls_hydrogen_treatment constr
_refine_ls_matrix_type full
_refine_ls_number_parameters 209
_refine_ls_number_reflns 3926
_refine_ls_number_restraints 0
_refine_ls_restrained_S_all 1.006
_refine_ls_R_factor_all 0.2296
_refine_ls_R_factor_gt 0.0869
_refine_ls_shift/su_max 0.000
_refine_ls_shift/su_mean 0.000
_refine_ls_structure_factor_coef Fsqd
_refine_ls_weighting_details 'calc w=1/[\s^2^(Fo^2^)+(0.1310P)^2^+0.5172P] where P=(Fo^2^+2Fc^2^)/3'
_refine_ls_weighting_scheme calc
_refine_ls_wR_factor_gt 0.2161
_refine_ls_wR_factor_ref 0.2763
_reflns_number_gt 1413
_reflns_number_total 3926
_reflns_threshold_expression >2sigma(I)
_cod_data_source_file jo100517k_si_001.cif
_cod_data_source_block lpy1
_cod_depositor_comments
;
The following automatic conversions were performed:

'_symmetry_cell_setting' value 'Monoclinic' changed to 'monoclinic'
according to the built-in table from CIF Core dictionary named
'cif_core.dic' version 2.4.1 from 2010-06-29.

Automatic conversion script
Id: cif_fix_values 1646 2011-03-28 12:23:43Z adriana 
;
_cod_database_code 4025542

loop_
_symmetry_equiv_pos_as_xyz
'x, y, z'
'-x+1/2, y+1/2, -z+1/2'
'-x, -y, -z'
'x-1/2, -y-1/2, z-1/2'

loop_
_atom_site_label
_atom_site_type_symbol
_atom_site_fract_x
_atom_site_fract_y
_atom_site_fract_z
_atom_site_U_iso_or_equiv
_atom_site_adp_type
_atom_site_occupancy
_atom_site_symmetry_multiplicity
_atom_site_calc_flag
_atom_site_refinement_flags
_atom_site_disorder_assembly
_atom_site_disorder_group
O1 O 0.7656(4) 0.24224(16) 0.4797(3) 0.0775(10) Uani 1 1 d . . .
O2 O 0.6420(3) 0.33823(19) 0.6532(3) 0.0794(11) Uani 1 1 d . . .
C1 C 0.8941(4) 0.29673(19) 0.6990(4) 0.0445(10) Uani 1 1 d . . .
H1A H 0.9811 0.2833 0.7826 0.053 Uiso 1 1 calc R . .
C2 C 0.9432(5) 0.3545(2) 0.6196(4) 0.0524(11) Uani 1 1 d . . .
H2A H 0.8584 0.3627 0.5307 0.063 Uiso 1 1 calc R . .
C3 C 1.0820(6) 0.3317(3) 0.5818(6) 0.0849(16) Uani 1 1 d . . .
H3A H 1.1483 0.3042 0.6594 0.102 Uiso 1 1 calc R . .
H3B H 1.0464 0.3020 0.4991 0.102 Uiso 1 1 calc R . .
C4 C 1.1681(12) 0.3845(6) 0.5539(14) 0.215(6) Uani 1 1 d . . .
H4A H 1.1105 0.4037 0.4619 0.258 Uiso 1 1 calc R . .
H4B H 1.2607 0.3644 0.5466 0.258 Uiso 1 1 calc R . .
C5 C 1.2151(8) 0.4441(4) 0.6606(11) 0.153(3) Uani 1 1 d . . .
H5A H 1.3069 0.4315 0.7383 0.183 Uiso 1 1 calc R . .
H5B H 1.2379 0.4846 0.6147 0.183 Uiso 1 1 calc R . .
C6 C 1.0908(8) 0.4602(3) 0.7161(7) 0.105(2) Uani 1 1 d . . .
H6A H 1.0968 0.5013 0.7656 0.126 Uiso 1 1 calc R . .
C7 C 0.9753(6) 0.4208(2) 0.6996(5) 0.0674(13) Uani 1 1 d . . .
H7A H 0.9052 0.4348 0.7415 0.081 Uiso 1 1 calc R . .
C8 C 0.8340(4) 0.2340(2) 0.6062(4) 0.0484(10) Uani 1 1 d . . .
C9 C 0.8497(4) 0.1638(2) 0.6679(4) 0.0458(10) Uani 1 1 d . . .
C10 C 0.7662(5) 0.1104(2) 0.5848(5) 0.0718(14) Uani 1 1 d . . .
H10A H 0.7003 0.1196 0.4933 0.086 Uiso 1 1 calc R . .
C11 C 0.7796(6) 0.0440(3) 0.6358(6) 0.0883(17) Uani 1 1 d . . .
H11A H 0.7210 0.0090 0.5797 0.106 Uiso 1 1 calc R . .
C12 C 0.8792(6) 0.0293(3) 0.7694(5) 0.0816(15) Uani 1 1 d . . .
H12A H 0.8903 -0.0158 0.8029 0.098 Uiso 1 1 calc R . .
C13 C 0.9612(6) 0.0810(2) 0.8521(5) 0.0712(14) Uani 1 1 d . . .
H13A H 1.0270 0.0712 0.9433 0.085 Uiso 1 1 calc R . .
C14 C 0.9481(5) 0.1474(2) 0.8028(4) 0.0547(11) Uani 1 1 d . . .
H14A H 1.0060 0.1821 0.8607 0.066 Uiso 1 1 calc R . .
C15 C 0.7600(4) 0.3217(2) 0.7457(4) 0.0501(10) Uani 1 1 d . . .
C16 C 0.7768(4) 0.3284(2) 0.8965(4) 0.0469(10) Uani 1 1 d . . .
C17 C 0.8980(5) 0.3037(3) 1.0066(4) 0.0760(15) Uani 1 1 d . . .
H17A H 0.9780 0.2816 0.9882 0.091 Uiso 1 1 calc R . .
C18 C 0.9034(6) 0.3112(3) 1.1458(5) 0.0936(19) Uani 1 1 d . . .
H18A H 0.9845 0.2925 1.2194 0.112 Uiso 1 1 calc R . .
C19 C 0.7901(7) 0.3459(3) 1.1745(6) 0.0829(16) Uani 1 1 d . . .
H19A H 0.7960 0.3528 1.2678 0.100 Uiso 1 1 calc R . .
C20 C 0.6688(6) 0.3704(3) 1.0664(6) 0.0788(15) Uani 1 1 d . . .
H20A H 0.5906 0.3935 1.0860 0.095 Uiso 1 1 calc R . .
C21 C 0.6601(5) 0.3617(2) 0.9287(5) 0.0672(13) Uani 1 1 d . . .
H21A H 0.5752 0.3782 0.8558 0.081 Uiso 1 1 calc R . .

loop_
_atom_site_aniso_label
_atom_site_aniso_U_11
_atom_site_aniso_U_22
_atom_site_aniso_U_33
_atom_site_aniso_U_23
_atom_site_aniso_U_13
_atom_site_aniso_U_12
O1 0.104(2) 0.064(2) 0.0433(18) 0.0001(15) -0.0023(16) -0.0066(18)
O2 0.0511(18) 0.118(3) 0.0581(19) 0.0101(18) 0.0049(15) 0.0242(18)
C1 0.046(2) 0.046(2) 0.0353(19) -0.0029(17) 0.0060(17) 0.0032(18)
C2 0.060(3) 0.049(2) 0.045(2) 0.0035(19) 0.014(2) -0.001(2)
C3 0.084(4) 0.092(4) 0.095(4) 0.009(3) 0.051(3) 0.002(3)
C4 0.179(9) 0.187(10) 0.360(17) -0.056(11) 0.195(11) -0.058(8)
C5 0.088(5) 0.113(6) 0.241(10) 0.024(6) 0.037(6) -0.040(4)
C6 0.107(5) 0.064(4) 0.119(5) 0.006(3) 0.006(4) -0.018(4)
C7 0.082(3) 0.049(3) 0.068(3) 0.000(2) 0.021(3) -0.007(2)
C8 0.047(2) 0.053(3) 0.037(2) 0.0013(19) 0.0050(17) 0.0046(19)
C9 0.046(2) 0.049(2) 0.040(2) -0.0038(18) 0.0107(17) -0.0002(18)
C10 0.073(3) 0.056(3) 0.064(3) -0.003(2) -0.007(2) -0.005(2)
C11 0.093(4) 0.055(3) 0.089(4) -0.003(3) -0.005(3) -0.020(3)
C12 0.106(4) 0.049(3) 0.077(4) 0.009(3) 0.016(3) -0.014(3)
C13 0.092(4) 0.058(3) 0.053(3) 0.007(2) 0.012(2) -0.004(3)
C14 0.065(3) 0.049(3) 0.043(2) -0.0009(19) 0.009(2) -0.005(2)
C15 0.043(2) 0.053(3) 0.047(2) 0.0021(19) 0.0059(19) 0.0052(19)
C16 0.049(2) 0.045(2) 0.047(2) -0.0005(19) 0.0156(19) -0.0032(18)
C17 0.068(3) 0.109(4) 0.046(3) -0.014(3) 0.012(2) 0.019(3)
C18 0.088(4) 0.143(5) 0.044(3) -0.014(3) 0.014(3) 0.021(4)
C19 0.097(4) 0.107(4) 0.056(3) -0.008(3) 0.041(3) -0.001(3)
C20 0.090(4) 0.084(4) 0.086(4) 0.003(3) 0.060(3) 0.006(3)
C21 0.061(3) 0.076(3) 0.072(3) 0.012(3) 0.033(2) 0.009(2)

loop_
_atom_type_symbol
_atom_type_description
_atom_type_scat_dispersion_real
_atom_type_scat_dispersion_imag
_atom_type_scat_source
C C 0.0033 0.0016 'International Tables Vol C Tables 4.2.6.8 and 6.1.1.4'
H H 0.0000 0.0000 'International Tables Vol C Tables 4.2.6.8 and 6.1.1.4'
O O 0.0106 0.0060 'International Tables Vol C Tables 4.2.6.8 and 6.1.1.4'

loop_
_geom_angle_atom_site_label_1
_geom_angle_atom_site_label_2
_geom_angle_atom_site_label_3
_geom_angle
_geom_angle_site_symmetry_1
_geom_angle_site_symmetry_3
_geom_angle_publ_flag
C8 C1 C2 112.2(3) . . ?
C8 C1 C15 105.8(3) . . ?
C2 C1 C15 110.0(3) . . ?
C8 C1 H1A 109.6 . . ?
C2 C1 H1A 109.6 . . ?
C15 C1 H1A 109.6 . . ?
C7 C2 C3 110.7(4) . . ?
C7 C2 C1 112.9(3) . . ?
C3 C2 C1 110.2(4) . . ?
C7 C2 H2A 107.6 . . ?
C3 C2 H2A 107.6 . . ?
C1 C2 H2A 107.6 . . ?
C4 C3 C2 115.5(6) . . ?
C4 C3 H3A 108.4 . . ?
C2 C3 H3A 108.4 . . ?
C4 C3 H3B 108.4 . . ?
C2 C3 H3B 108.4 . . ?
H3A C3 H3B 107.5 . . ?
C3 C4 C5 117.5(8) . . ?
C3 C4 H4A 107.9 . . ?
C5 C4 H4A 107.9 . . ?
C3 C4 H4B 107.9 . . ?
C5 C4 H4B 107.9 . . ?
H4A C4 H4B 107.2 . . ?
C6 C5 C4 110.6(6) . . ?
C6 C5 H5A 109.5 . . ?
C4 C5 H5A 109.5 . . ?
C6 C5 H5B 109.5 . . ?
C4 C5 H5B 109.5 . . ?
H5A C5 H5B 108.1 . . ?
C7 C6 C5 123.6(6) . . ?
C7 C6 H6A 118.2 . . ?
C5 C6 H6A 118.2 . . ?
C6 C7 C2 126.0(5) . . ?
C6 C7 H7A 117.0 . . ?
C2 C7 H7A 117.0 . . ?
O1 C8 C9 119.8(4) . . ?
O1 C8 C1 119.1(4) . . ?
C9 C8 C1 121.0(3) . . ?
C14 C9 C10 117.6(4) . . ?
C14 C9 C8 123.8(3) . . ?
C10 C9 C8 118.6(4) . . ?
C11 C10 C9 120.8(4) . . ?
C11 C10 H10A 119.6 . . ?
C9 C10 H10A 119.6 . . ?
C12 C11 C10 120.3(5) . . ?
C12 C11 H11A 119.9 . . ?
C10 C11 H11A 119.9 . . ?
C13 C12 C11 119.6(5) . . ?
C13 C12 H12A 120.2 . . ?
C11 C12 H12A 120.2 . . ?
C12 C13 C14 120.7(4) . . ?
C12 C13 H13A 119.6 . . ?
C14 C13 H13A 119.6 . . ?
C13 C14 C9 121.0(4) . . ?
C13 C14 H14A 119.5 . . ?
C9 C14 H14A 119.5 . . ?
O2 C15 C16 120.8(4) . . ?
O2 C15 C1 117.4(4) . . ?
C16 C15 C1 121.7(3) . . ?
C17 C16 C21 117.8(4) . . ?
C17 C16 C15 124.6(4) . . ?
C21 C16 C15 117.6(4) . . ?
C16 C17 C18 120.8(4) . . ?
C16 C17 H17A 119.6 . . ?
C18 C17 H17A 119.6 . . ?
C19 C18 C17 120.1(5) . . ?
C19 C18 H18A 119.9 . . ?
C17 C18 H18A 119.9 . . ?
C20 C19 C18 119.7(5) . . ?
C20 C19 H19A 120.2 . . ?
C18 C19 H19A 120.2 . . ?
C19 C20 C21 120.7(5) . . ?
C19 C20 H20A 119.6 . . ?
C21 C20 H20A 119.6 . . ?
C20 C21 C16 120.8(5) . . ?
C20 C21 H21A 119.6 . . ?
C16 C21 H21A 119.6 . . ?

loop_
_geom_bond_atom_site_label_1
_geom_bond_atom_site_label_2
_geom_bond_distance
_geom_bond_site_symmetry_2
_geom_bond_publ_flag
O1 C8 1.220(4) . ?
O2 C15 1.212(4) . ?
C1 C8 1.517(5) . ?
C1 C2 1.533(5) . ?
C1 C15 1.553(5) . ?
C1 H1A 0.9800 . ?
C2 C7 1.490(6) . ?
C2 C3 1.531(7) . ?
C2 H2A 0.9800 . ?
C3 C4 1.386(10) . ?
C3 H3A 0.9700 . ?
C3 H3B 0.9700 . ?
C4 C5 1.534(12) . ?
C4 H4A 0.9700 . ?
C4 H4B 0.9700 . ?
C5 C6 1.479(10) . ?
C5 H5A 0.9700 . ?
C5 H5B 0.9700 . ?
C6 C7 1.282(7) . ?
C6 H6A 0.9300 . ?
C7 H7A 0.9300 . ?
C8 C9 1.483(5) . ?
C9 C14 1.387(5) . ?
C9 C10 1.388(6) . ?
C10 C11 1.374(7) . ?
C10 H10A 0.9300 . ?
C11 C12 1.374(7) . ?
C11 H11A 0.9300 . ?
C12 C13 1.357(6) . ?
C12 H12A 0.9300 . ?
C13 C14 1.370(6) . ?
C13 H13A 0.9300 . ?
C14 H14A 0.9300 . ?
C15 C16 1.476(5) . ?
C16 C17 1.366(6) . ?
C16 C21 1.393(6) . ?
C17 C18 1.390(6) . ?
C17 H17A 0.9300 . ?
C18 C19 1.361(7) . ?
C18 H18A 0.9300 . ?
C19 C20 1.355(7) . ?
C19 H19A 0.9300 . ?
C20 C21 1.369(6) . ?
C20 H20A 0.9300 . ?
C21 H21A 0.9300 . ?

loop_
_geom_torsion_atom_site_label_1
_geom_torsion_atom_site_label_2
_geom_torsion_atom_site_label_3
_geom_torsion_atom_site_label_4
_geom_torsion
_geom_torsion_site_symmetry_1
_geom_torsion_site_symmetry_2
_geom_torsion_site_symmetry_3
_geom_torsion_site_symmetry_4
_geom_torsion_publ_flag
C8 C1 C2 C7 169.5(3) . . . . ?
C15 C1 C2 C7 52.0(4) . . . . ?
C8 C1 C2 C3 -66.2(4) . . . . ?
C15 C1 C2 C3 176.4(3) . . . . ?
C7 C2 C3 C4 -33.6(8) . . . . ?
C1 C2 C3 C4 -159.2(7) . . . . ?
C2 C3 C4 C5 48.7(12) . . . . ?
C3 C4 C5 C6 -37.2(13) . . . . ?
C4 C5 C6 C7 13.4(11) . . . . ?
C5 C6 C7 C2 -2.2(9) . . . . ?
C3 C2 C7 C6 10.8(7) . . . . ?
C1 C2 C7 C6 134.9(5) . . . . ?
C2 C1 C8 O1 -32.9(5) . . . . ?
C15 C1 C8 O1 87.0(4) . . . . ?
C2 C1 C8 C9 150.5(4) . . . . ?
C15 C1 C8 C9 -89.6(4) . . . . ?
O1 C8 C9 C14 167.5(4) . . . . ?
C1 C8 C9 C14 -15.9(6) . . . . ?
O1 C8 C9 C10 -9.8(6) . . . . ?
C1 C8 C9 C10 166.8(4) . . . . ?
C14 C9 C10 C11 0.9(7) . . . . ?
C8 C9 C10 C11 178.4(5) . . . . ?
C9 C10 C11 C12 -1.6(9) . . . . ?
C10 C11 C12 C13 1.8(9) . . . . ?
C11 C12 C13 C14 -1.4(8) . . . . ?
C12 C13 C14 C9 0.7(7) . . . . ?
C10 C9 C14 C13 -0.4(7) . . . . ?
C8 C9 C14 C13 -177.8(4) . . . . ?
C8 C1 C15 O2 -59.8(5) . . . . ?
C2 C1 C15 O2 61.6(5) . . . . ?
C8 C1 C15 C16 123.0(4) . . . . ?
C2 C1 C15 C16 -115.6(4) . . . . ?
O2 C15 C16 C17 172.0(5) . . . . ?
C1 C15 C16 C17 -10.9(6) . . . . ?
O2 C15 C16 C21 -7.4(6) . . . . ?
C1 C15 C16 C21 169.7(4) . . . . ?
C21 C16 C17 C18 0.5(7) . . . . ?
C15 C16 C17 C18 -178.8(5) . . . . ?
C16 C17 C18 C19 -2.7(9) . . . . ?
C17 C18 C19 C20 2.9(9) . . . . ?
C18 C19 C20 C21 -1.1(9) . . . . ?
C19 C20 C21 C16 -1.1(8) . . . . ?
C17 C16 C21 C20 1.3(7) . . . . ?
C15 C16 C21 C20 -179.3(4) . . . . ?

loop_
_cod_related_entry_id
_cod_related_entry_database
_cod_related_entry_code
1 ChemSpider 29365682
